data_1503728
loop_
_publ_author_name
'Zhang, Zhenjun'
'Ferrence, Gregory M.'
'Lash, Timothy D.'

_publ_section_title
;
 adj-Diazuliporphyrins, a new family of dicarbaporphyrinoids with
 unprecedented mesoionic characteristics.
;
_journal_issue 1
_journal_name_full 'Organic letters'
_journal_page_first 101
_journal_page_last 104
_journal_paper_doi 10.1021/ol802406f
_journal_volume 11
_journal_year 2009
_chemical_formula_moiety 'C46 H46 N2 Pd1, 0.6 C1 H1 Cl3'
_chemical_formula_sum 'C46.6 H46.6 Cl1.8 N2 Pd'
_chemical_formula_weight 804.9
_space_group_IT_number 2
_symmetry_cell_setting triclinic
_symmetry_space_group_name_Hall '-P 1'
_symmetry_space_group_name_H-M 'P -1'
_audit_creation_date 2008-09-15T10:09:42-00:00
_audit_creation_method 'WinGX routine CIF_UPDATE'
_cell_angle_alpha 93.9934(17)
_cell_angle_beta 109.874(2)
_cell_angle_gamma 90.8206(17)
_cell_formula_units_Z 4
_cell_length_a 14.6447(17)
_cell_length_b 14.9621(17)
_cell_length_c 18.886(2)
_cell_measurement_reflns_used 8571
_cell_measurement_temperature 173(2)
_cell_measurement_theta_max 30.373
_cell_measurement_theta_min 2.271
_cell_volume 3879.1(8)
_computing_cell_refinement 'Apex2 v2008.2-0'
_computing_data_collection 'Apex2 v2008.2-0 (Bruker, 2008)'
_computing_data_reduction 'Apex2 v2008.2-0'
_computing_molecular_graphics
;
<i>Ortep-3</i> for Windows (Farrugia, 1997) and <i>Mercury CSD</i> (Macrae et 
al., 2006)
;
_computing_publication_material '<i>WinGX</i> (Farrugia, 1999) and <i>publCIF</i> (Westrip, 2008)'
_computing_structure_refinement 'SHELXL-97 (Sheldrick, 2008)'
_computing_structure_solution 'SIR2004 (Burla et al., 2005)'
_diffrn_measured_fraction_theta_full 0.984
_diffrn_measured_fraction_theta_max 0.984
_diffrn_measurement_device_type 'Bruker AXS SMART APEX CCD diffractometer'
_diffrn_measurement_method '\w scans'
_diffrn_radiation_monochromator graphite
_diffrn_radiation_probe x-ray
_diffrn_radiation_type MoK\a
_diffrn_radiation_wavelength 0.71073
_diffrn_reflns_av_R_equivalents 0.0511
_diffrn_reflns_limit_h_max 19
_diffrn_reflns_limit_h_min -19
_diffrn_reflns_limit_k_max 19
_diffrn_reflns_limit_k_min -19
_diffrn_reflns_limit_l_max 25
_diffrn_reflns_limit_l_min -25
_diffrn_reflns_number 38386
_diffrn_reflns_theta_full 28.28
_diffrn_reflns_theta_max 28.28
_diffrn_reflns_theta_min 1.15
_diffrn_standards_number 0
_exptl_absorpt_coefficient_mu 0.638
_exptl_absorpt_correction_T_max 0.9799
_exptl_absorpt_correction_T_min 0.7005
_exptl_absorpt_correction_type multi-scan
_exptl_absorpt_process_details 'Apex2 v2008.2-0 (Bruker, 2008)'
_exptl_crystal_colour black
_exptl_crystal_density_diffrn 1.378
_exptl_crystal_density_method 'not measured'
_exptl_crystal_description needle
_exptl_crystal_F_000 1528
_exptl_crystal_size_max 0.75
_exptl_crystal_size_mid 0.1
_exptl_crystal_size_min 0.04
_platon_squeeze_details
;
Includsion of 0.6 CHCl~3~ solvent of crystalization molecules per macrocycle
accounts for 139 electrons per unit cell, and is consistent with void 1.
;
_refine_diff_density_max 1.142
_refine_diff_density_min -1.704
_refine_ls_extinction_method none
_refine_ls_goodness_of_fit_ref 1.06
_refine_ls_hydrogen_treatment mixed
_refine_ls_matrix_type full
_refine_ls_number_parameters 966
_refine_ls_number_reflns 18931
_refine_ls_number_restraints 97
_refine_ls_restrained_S_all 1.064
_refine_ls_R_factor_gt 0.0626
_refine_ls_shift/su_max 0.001
_refine_ls_structure_factor_coef Fsqd
_refine_ls_weighting_details 'calc w=1/[\s^2^(Fo^2^)+(0.0702P)^2^+4.2296P] where P=(Fo^2^+2Fc^2^)/3'
_refine_ls_weighting_scheme calc
_refine_ls_wR_factor_ref 0.171
_reflns_number_gt 12313
_reflns_number_total 18931
_reflns_threshold_expression >2sigma(I)
_cod_data_source_file ol802406f_si_003.cif
_cod_data_source_block Compound8
_cod_original_formula_sum 'C46.6 H46.6 Cl1.8 N2 Pd1'
_cod_database_code 1503728

loop_
_symmetry_equiv_pos_as_xyz
'x, y, z'
'-x, -y, -z'

loop_
_atom_site_label
_atom_site_type_symbol
_atom_site_fract_x
_atom_site_fract_y
_atom_site_fract_z
_atom_site_U_iso_or_equiv
_atom_site_adp_type
_atom_site_occupancy
_atom_site_calc_flag
_atom_site_refinement_flags
_atom_site_disorder_group
_atom_site_disorder_assembly
Pd1 Pd 0.19260(2) 0.16230(2) 0.48807(2) 0.02713(10) Uani 1 d . . .
N23 N 0.2376(3) 0.2950(2) 0.5238(2) 0.0309(8) Uani 1 d . . .
N24 N 0.2055(3) 0.1835(2) 0.3853(2) 0.0299(8) Uani 1 d . . .
C21 C 0.1541(3) 0.0359(3) 0.4559(3) 0.0282(9) Uani 1 d . . .
C22 C 0.1786(3) 0.1435(3) 0.5861(3) 0.0270(9) Uani 1 d . . .
C1 C 0.1541(3) -0.0092(3) 0.3862(3) 0.0331(10) Uani 1 d . . .
C2 C 0.1233(3) -0.1025(3) 0.3827(3) 0.0343(11) Uani 1 d . . .
C2A C 0.1198(4) -0.1680(3) 0.3248(3) 0.0409(12) Uani 1 d . . .
H2A H 0.1431 -0.1487 0.287 0.049 Uiso 1 calc R . .
C2B C 0.0868(4) -0.2575(3) 0.3151(3) 0.0444(13) Uani 1 d . . .
H2B H 0.0922 -0.2898 0.2717 0.053 Uiso 1 calc R . .
C2C C 0.0469(4) -0.3084(3) 0.3581(4) 0.0463(14) Uani 1 d . . .
C3 C 0.0992(3) -0.1148(3) 0.4486(3) 0.0312(10) Uani 1 d . . .
C3A C 0.0573(4) -0.1909(3) 0.4650(3) 0.0362(11) Uani 1 d . . .
H3A H 0.0419 -0.1851 0.5101 0.043 Uiso 1 calc R . .
C3B C 0.0343(4) -0.2753(3) 0.4244(4) 0.0463(14) Uani 1 d . . .
H3B H 0.0047 -0.3173 0.4463 0.056 Uiso 1 calc R . .
C4 C 0.1201(3) -0.0300(3) 0.4937(3) 0.0281(9) Uani 1 d . . .
C5 C 0.1079(3) -0.0142(3) 0.5635(3) 0.0282(9) Uani 1 d . . .
H5 H 0.0788 -0.0604 0.5817 0.034 Uiso 1 calc R . .
C6 C 0.1368(3) 0.0670(3) 0.6077(3) 0.0293(10) Uani 1 d . . .
C7 C 0.1325(3) 0.0848(3) 0.6820(3) 0.0287(9) Uani 1 d . . .
C7A C 0.0858(3) 0.0320(3) 0.7181(3) 0.0323(10) Uani 1 d . . .
H7A H 0.055 -0.022 0.6902 0.039 Uiso 1 calc R . .
C7B C 0.0776(3) 0.0471(3) 0.7894(3) 0.0348(11) Uani 1 d . . .
H7B H 0.0365 0.0046 0.8003 0.042 Uiso 1 calc R . .
C7C C 0.1196(3) 0.1139(3) 0.8476(3) 0.0347(11) Uani 1 d . . B
C8 C 0.1832(3) 0.1708(3) 0.7116(3) 0.0292(10) Uani 1 d . . .
C8A C 0.2103(3) 0.2082(3) 0.7850(3) 0.0342(10) Uani 1 d . . .
H8A H 0.254 0.259 0.7967 0.041 Uiso 1 calc R . .
C8B C 0.1829(4) 0.1825(3) 0.8443(3) 0.0354(11) Uani 1 d . . .
H8B H 0.2125 0.2177 0.8907 0.042 Uiso 1 calc R . .
C9 C 0.2068(3) 0.2066(3) 0.6505(3) 0.0308(10) Uani 1 d . . .
C10 C 0.2480(3) 0.2940(3) 0.6556(3) 0.0326(10) Uani 1 d . . .
H10 H 0.2689 0.327 0.7035 0.039 Uiso 1 calc R . .
C11 C 0.2599(3) 0.3341(3) 0.5966(3) 0.0297(10) Uani 1 d . . .
C12 C 0.2969(4) 0.4268(3) 0.5999(3) 0.0367(11) Uani 1 d . . .
C12A C 0.3296(4) 0.4889(3) 0.6706(3) 0.0452(13) Uani 1 d . . .
H12A H 0.372 0.4573 0.7125 0.068 Uiso 1 calc R . .
H12B H 0.2728 0.5089 0.6827 0.068 Uiso 1 calc R . .
H12C H 0.3653 0.541 0.6629 0.068 Uiso 1 calc R . .
C13 C 0.2959(4) 0.4412(3) 0.5309(3) 0.0350(11) Uani 1 d . . .
C13A C 0.3286(4) 0.5264(3) 0.5052(4) 0.0524(15) Uani 1 d D . .
H13A H 0.3265 0.5784 0.5399 0.063 Uiso 0.5 calc PR 1 A
H13B H 0.284 0.5368 0.4539 0.063 Uiso 0.5 calc PR 1 A
H13C H 0.3254 0.5167 0.452 0.063 Uiso 0.5 d PR 2 A
H13D H 0.396 0.5449 0.537 0.063 Uiso 0.5 d PR 2 A
C13B C 0.4384(9) 0.5170(8) 0.5041(7) 0.051(3) Uani 0.5 d PD 1 .
C13C C 0.2520(8) 0.6031(6) 0.5131(6) 0.043(3) Uani 0.5 d PD 2 .
H13H H 0.2731 0.6612 0.5017 0.065 Uiso 0.5 calc PR 2 .
H13I H 0.2507 0.6076 0.5647 0.065 Uiso 0.5 calc PR 2 .
H13J H 0.1868 0.5862 0.4775 0.065 Uiso 0.5 calc PR 2 .
C14 C 0.2602(4) 0.3578(3) 0.4826(3) 0.0327(10) Uani 1 d . . .
C15 C 0.2502(4) 0.3440(3) 0.4073(3) 0.0389(12) Uani 1 d . . .
H15 H 0.2613 0.395 0.3837 0.047 Uiso 1 calc R . .
C16 C 0.2256(3) 0.2640(3) 0.3622(3) 0.0349(11) Uani 1 d . . .
C17 C 0.2221(4) 0.2522(4) 0.2841(3) 0.0449(13) Uani 1 d . . .
C17A C 0.2328(5) 0.3276(4) 0.2373(4) 0.0534(15) Uani 1 d . . .
H17A H 0.1967 0.3106 0.1832 0.064 Uiso 1 calc R . .
H17B H 0.2045 0.3823 0.2523 0.064 Uiso 1 calc R . .
C17B C 0.3377(5) 0.3466(5) 0.2485(4) 0.0637(18) Uani 1 d . . .
H17C H 0.3433 0.3964 0.2191 0.096 Uiso 1 calc R . .
H17D H 0.3649 0.2931 0.2317 0.096 Uiso 1 calc R . .
H17E H 0.3734 0.3627 0.3022 0.096 Uiso 1 calc R . .
C18 C 0.2046(4) 0.1630(3) 0.2618(3) 0.0391(11) Uani 1 d . . .
C18A C 0.1928(5) 0.1168(4) 0.1859(3) 0.0543(15) Uani 1 d . . .
H18A H 0.229 0.0616 0.1926 0.081 Uiso 1 calc R . .
H18B H 0.2179 0.1566 0.1571 0.081 Uiso 1 calc R . .
H18C H 0.1238 0.102 0.1584 0.081 Uiso 1 calc R . .
C19 C 0.1932(3) 0.1201(3) 0.3254(3) 0.0336(10) Uani 1 d . . .
C20 C 0.1722(3) 0.0305(3) 0.3262(3) 0.0344(10) Uani 1 d . . .
H20 H 0.1697 -0.0077 0.2832 0.041 Uiso 1 calc R . .
C25 C 0.0134(4) -0.4060(4) 0.3260(4) 0.0548(16) Uani 1 d . . .
C26 C 0.0958(4) -0.4559(4) 0.3112(5) 0.068(2) Uani 1 d . . .
H26A H 0.1133 -0.428 0.272 0.103 Uiso 1 calc R . .
H26B H 0.0747 -0.5187 0.2944 0.103 Uiso 1 calc R . .
H26C H 0.1523 -0.4533 0.3578 0.103 Uiso 1 calc R . .
C27 C -0.0258(7) -0.4571(4) 0.3780(5) 0.092(3) Uani 1 d . . .
H27A H -0.0817 -0.4267 0.3841 0.139 Uiso 1 calc R . .
H27B H 0.0253 -0.459 0.4274 0.139 Uiso 1 calc R . .
H27C H -0.0459 -0.5184 0.3556 0.139 Uiso 1 calc R . .
C28 C -0.0705(4) -0.4033(4) 0.2514(5) 0.076(2) Uani 1 d . . .
H28A H -0.0494 -0.3694 0.2167 0.114 Uiso 1 calc R . .
H28B H -0.1253 -0.374 0.2605 0.114 Uiso 1 calc R . .
H28C H -0.0906 -0.4646 0.229 0.114 Uiso 1 calc R . .
C29 C 0.0899(4) 0.1118(3) 0.9187(3) 0.0382(12) Uani 1 d D . .
C30A C -0.0193(4) 0.1218(5) 0.8972(4) 0.0479(16) Uani 0.85 d PDU 1 B
H30A H -0.0366 0.1798 0.8762 0.072 Uiso 0.85 calc PR 1 B
H30B H -0.0379 0.1187 0.9421 0.072 Uiso 0.85 calc PR 1 B
H30C H -0.0535 0.0734 0.8593 0.072 Uiso 0.85 calc PR 1 B
C31A C 0.1403(5) 0.1860(5) 0.9811(4) 0.0528(17) Uani 0.85 d PDU 1 B
H31A H 0.2109 0.1828 0.9947 0.079 Uiso 0.85 calc PR 1 B
H31B H 0.122 0.1778 1.0256 0.079 Uiso 0.85 calc PR 1 B
H31C H 0.12 0.2447 0.9626 0.079 Uiso 0.85 calc PR 1 B
C32A C 0.1181(5) 0.0216(4) 0.9564(4) 0.0480(16) Uani 0.85 d PDU 1 B
H32A H 0.1887 0.0165 0.9728 0.072 Uiso 0.85 calc PR 1 B
H32B H 0.0865 -0.0288 0.9198 0.072 Uiso 0.85 calc PR 1 B
H32C H 0.0967 0.0207 1.0002 0.072 Uiso 0.85 calc PR 1 B
C30B C 0.022(2) 0.0327(17) 0.912(2) 0.054(10) Uiso 0.15 d PD 2 B
H30D H -0.0311 0.0304 0.8634 0.081 Uiso 0.15 calc PR 2 B
H30E H -0.0051 0.039 0.9531 0.081 Uiso 0.15 calc PR 2 B
H30F H 0.0575 -0.0227 0.9159 0.081 Uiso 0.15 calc PR 2 B
C31B C 0.029(2) 0.1982(16) 0.9104(19) 0.042(8) Uiso 0.15 d PD 2 B
H31D H -0.0208 0.1954 0.8599 0.063 Uiso 0.15 calc PR 2 B
H31E H 0.0716 0.2514 0.9176 0.063 Uiso 0.15 calc PR 2 B
H31F H -0.0031 0.2018 0.9485 0.063 Uiso 0.15 calc PR 2 B
C32B C 0.1809(14) 0.1250(19) 0.9831(13) 0.031(6) Uiso 0.15 d PD 2 B
H32D H 0.1955 0.1893 0.9967 0.046 Uiso 0.15 calc PR 2 B
H32E H 0.2339 0.0983 0.9693 0.046 Uiso 0.15 calc PR 2 B
H32F H 0.1742 0.0962 1.0262 0.046 Uiso 0.15 calc PR 2 B
H13E H 0.472(9) 0.570(4) 0.481(5) 0.057 Uiso 0.5 d PD 1 C
H13F H 0.445(7) 0.465(4) 0.472(4) 0.057 Uiso 0.5 d PD 1 D
H13G H 0.487(5) 0.516(6) 0.555(2) 0.057 Uiso 0.5 d PD 1 E
Pd2 Pd 0.49472(2) 0.24187(2) 0.938403(19) 0.02406(9) Uani 1 d . . .
N73 N 0.5640(3) 0.3666(2) 0.9777(2) 0.0248(7) Uani 1 d . . .
N74 N 0.4944(3) 0.2650(2) 0.8317(2) 0.0275(8) Uani 1 d . . .
C71 C 0.4295(3) 0.1233(3) 0.9005(3) 0.0276(9) Uani 1 d . . .
C72 C 0.4956(3) 0.2203(3) 1.0404(3) 0.0263(9) Uani 1 d . . .
C51 C 0.4012(3) 0.0850(3) 0.8245(3) 0.0284(9) Uani 1 d . . .
C52 C 0.3476(3) 0.0011(3) 0.8169(3) 0.0306(10) Uani 1 d . . .
C52A C 0.3020(3) -0.0513(3) 0.7489(3) 0.0299(10) Uani 1 d . . .
H52A H 0.3149 -0.032 0.7063 0.036 Uiso 1 calc R . .
C52B C 0.2406(3) -0.1275(3) 0.7348(3) 0.0354(11) Uani 1 d . . .
H52B H 0.2163 -0.151 0.6835 0.042 Uiso 1 calc R . .
C52C C 0.2091(3) -0.1751(3) 0.7844(3) 0.0391(12) Uani 1 d . . F
C53 C 0.3467(3) -0.0160(3) 0.8905(3) 0.0293(10) Uani 1 d . . .
C53A C 0.3063(3) -0.0912(3) 0.9098(3) 0.0327(10) Uani 1 d . . .
H53A H 0.3229 -0.0968 0.9625 0.039 Uiso 1 calc R . .
C53B C 0.2450(4) -0.1594(3) 0.8631(3) 0.0394(12) Uani 1 d . . .
H53B H 0.224 -0.2029 0.8891 0.047 Uiso 1 calc R . .
C54 C 0.3968(3) 0.0590(3) 0.9412(3) 0.0275(9) Uani 1 d . . .
C55 C 0.4105(3) 0.0683(3) 1.0179(3) 0.0279(9) Uani 1 d . . .
H55 H 0.3875 0.0213 1.0395 0.033 Uiso 1 calc R . .
C56 C 0.4567(3) 0.1437(3) 1.0642(3) 0.0248(9) Uani 1 d . . .
C57 C 0.4763(3) 0.1553(3) 1.1450(3) 0.0261(9) Uani 1 d . . .
C57A C 0.4504(3) 0.0959(3) 1.1885(3) 0.0302(10) Uani 1 d . . .
H57A H 0.4132 0.0443 1.161 0.036 Uiso 1 calc R . .
C57B C 0.4703(4) 0.0999(3) 1.2660(3) 0.0363(11) Uani 1 d . . .
H57B H 0.4414 0.0518 1.2823 0.044 Uiso 1 calc R . .
C57C C 0.5249(4) 0.1619(3) 1.3246(3) 0.0359(11) Uani 1 d . . G
C58 C 0.5303(3) 0.2398(3) 1.1710(3) 0.0296(10) Uani 1 d . . .
C58A C 0.5706(3) 0.2739(3) 1.2463(3) 0.0313(10) Uani 1 d . . .
H58A H 0.6054 0.3297 1.2534 0.038 Uiso 1 calc R . .
C58B C 0.5689(4) 0.2409(3) 1.3116(3) 0.0352(11) Uani 1 d . . .
H58B H 0.6033 0.2776 1.3561 0.042 Uiso 1 calc R . .
C59 C 0.5387(3) 0.2796(3) 1.1066(2) 0.0249(9) Uani 1 d . . .
C60 C 0.5813(3) 0.3658(3) 1.1104(2) 0.0259(9) Uani 1 d . . .
H60 H 0.6034 0.399 1.1583 0.031 Uiso 1 calc R . .
C61 C 0.5932(3) 0.4050(3) 1.0516(3) 0.0260(9) Uani 1 d . . .
C62 C 0.6359(3) 0.4946(3) 1.0547(3) 0.0275(9) Uani 1 d . . .
C62A C 0.6757(3) 0.5568(3) 1.1248(3) 0.0309(10) Uani 1 d . . .
H62A H 0.7208 0.5249 1.165 0.046 Uiso 1 calc R . .
H62B H 0.6221 0.5779 1.1407 0.046 Uiso 1 calc R . .
H62C H 0.7101 0.6082 1.1144 0.046 Uiso 1 calc R . .
C63 C 0.6328(3) 0.5088(3) 0.9839(3) 0.0304(10) Uani 1 d . . .
C63A C 0.6687(4) 0.5898(3) 0.9571(3) 0.0355(11) Uani 1 d . . .
H63A H 0.6671 0.643 0.9907 0.043 Uiso 1 calc R . .
H63B H 0.6244 0.5994 0.9056 0.043 Uiso 1 calc R . .
C63B C 0.7715(4) 0.5813(4) 0.9557(4) 0.0596(17) Uani 1 d . . .
H63C H 0.7923 0.6368 0.94 0.089 Uiso 1 calc R . .
H63D H 0.7727 0.531 0.9199 0.089 Uiso 1 calc R . .
H63E H 0.8156 0.5704 1.0062 0.089 Uiso 1 calc R . .
C64 C 0.5875(3) 0.4283(3) 0.9361(3) 0.0273(9) Uani 1 d . . .
C65 C 0.5734(3) 0.4153(3) 0.8595(3) 0.0311(10) Uani 1 d . . .
H65 H 0.5954 0.4629 0.8378 0.037 Uiso 1 calc R . .
C66 C 0.5304(3) 0.3400(3) 0.8108(3) 0.0316(10) Uani 1 d . . .
C67 C 0.5219(3) 0.3285(3) 0.7318(3) 0.0336(10) Uani 1 d . . .
C67A C 0.5569(4) 0.3956(4) 0.6891(3) 0.0476(14) Uani 1 d . . .
H67A H 0.547 0.4571 0.7074 0.057 Uiso 1 calc R . .
H67B H 0.5177 0.3866 0.6347 0.057 Uiso 1 calc R . .
C67B C 0.6644(5) 0.3860(6) 0.6992(4) 0.073(2) Uani 1 d . . .
H67C H 0.6857 0.4337 0.6746 0.109 Uiso 1 calc R . .
H67D H 0.6733 0.3275 0.6763 0.109 Uiso 1 calc R . .
H67E H 0.703 0.3907 0.7532 0.109 Uiso 1 calc R . .
C68 C 0.4803(4) 0.2462(3) 0.7051(3) 0.0368(11) Uani 1 d . . .
C68A C 0.4563(4) 0.2012(4) 0.6267(3) 0.0422(12) Uani 1 d . . .
H68A H 0.3941 0.1673 0.6126 0.063 Uiso 1 calc R . .
H68B H 0.5075 0.1602 0.6257 0.063 Uiso 1 calc R . .
H68C H 0.4515 0.2467 0.5909 0.063 Uiso 1 calc R . .
C69 C 0.4618(3) 0.2061(3) 0.7671(3) 0.0305(10) Uani 1 d . . .
C70 C 0.4181(3) 0.1234(3) 0.7632(3) 0.0314(10) Uani 1 d . . .
H70 H 0.3975 0.0892 0.7158 0.038 Uiso 1 calc R . .
C75 C 0.1298(4) -0.2513(3) 0.7510(3) 0.0440(13) Uani 1 d D . .
C76A C 0.0421(5) -0.2239(5) 0.7737(5) 0.056(2) Uani 0.75 d PDU 1 F
H76A H 0.0172 -0.1681 0.7513 0.084 Uiso 0.75 calc PR 1 F
H76B H 0.0623 -0.2145 0.8289 0.084 Uiso 0.75 calc PR 1 F
H76C H -0.009 -0.2714 0.7555 0.084 Uiso 0.75 calc PR 1 F
C77A C 0.0889(6) -0.2607(5) 0.6627(4) 0.055(2) Uani 0.75 d PDU 1 F
H77A H 0.0643 -0.2032 0.644 0.083 Uiso 0.75 calc PR 1 F
H77B H 0.036 -0.3066 0.6454 0.083 Uiso 0.75 calc PR 1 F
H77C H 0.1409 -0.2783 0.6435 0.083 Uiso 0.75 calc PR 1 F
C78A C 0.1661(6) -0.3391(4) 0.7781(4) 0.0464(18) Uani 0.75 d PDU 1 F
H78A H 0.2139 -0.359 0.7552 0.07 Uiso 0.75 calc PR 1 F
H78B H 0.1116 -0.3834 0.7639 0.07 Uiso 0.75 calc PR 1 F
H78C H 0.1967 -0.333 0.8332 0.07 Uiso 0.75 calc PR 1 F
C76B C 0.1113(18) -0.3093(16) 0.8128(12) 0.058(6) Uiso 0.25 d PD 2 F
H76D H 0.1693 -0.3426 0.8371 0.087 Uiso 0.25 calc PR 2 F
H76E H 0.0559 -0.3515 0.7884 0.087 Uiso 0.25 calc PR 2 F
H76F H 0.0974 -0.2694 0.8509 0.087 Uiso 0.25 calc PR 2 F
C77B C 0.0374(13) -0.2260(15) 0.6997(12) 0.050(5) Uiso 0.25 d PD 2 F
H77D H -0.0064 -0.2792 0.6815 0.075 Uiso 0.25 calc PR 2 F
H77E H 0.0472 -0.1994 0.6567 0.075 Uiso 0.25 calc PR 2 F
H77F H 0.0087 -0.1821 0.7261 0.075 Uiso 0.25 calc PR 2 F
C78B C 0.1788(16) -0.3264(14) 0.7141(12) 0.050(5) Uiso 0.25 d PD 2 F
H78D H 0.2391 -0.3435 0.752 0.076 Uiso 0.25 calc PR 2 F
H78E H 0.1934 -0.303 0.6718 0.076 Uiso 0.25 calc PR 2 F
H78F H 0.1342 -0.379 0.6957 0.076 Uiso 0.25 calc PR 2 F
C79 C 0.5392(4) 0.1452(3) 1.4066(3) 0.0398(12) Uani 1 d D . .
C80A C 0.5032(7) 0.2310(6) 1.4392(5) 0.049(2) Uani 0.6 d PDU 1 G
H80A H 0.514 0.2263 1.4929 0.074 Uiso 0.6 calc PR 1 G
H80B H 0.4337 0.2366 1.412 0.074 Uiso 0.6 calc PR 1 G
H80C H 0.5393 0.2839 1.4332 0.074 Uiso 0.6 calc PR 1 G
C81A C 0.6392(6) 0.1277(7) 1.4450(5) 0.047(2) Uani 0.6 d PDU 1 G
H81A H 0.6511 0.1271 1.4993 0.07 Uiso 0.6 calc PR 1 G
H81B H 0.6807 0.1746 1.4364 0.07 Uiso 0.6 calc PR 1 G
H81C H 0.6541 0.0693 1.4256 0.07 Uiso 0.6 calc PR 1 G
C82A C 0.4656(7) 0.0695(7) 1.4089(5) 0.051(2) Uani 0.6 d PDU 1 G
H82A H 0.468 0.0655 1.461 0.076 Uiso 0.6 calc PR 1 G
H82B H 0.4831 0.0121 1.3897 0.076 Uiso 0.6 calc PR 1 G
H82C H 0.3998 0.0835 1.3773 0.076 Uiso 0.6 calc PR 1 G
C80B C 0.6064(9) 0.2155(8) 1.4724(7) 0.039(3) Uiso 0.4 d PD 2 G
H80D H 0.6735 0.2141 1.4729 0.059 Uiso 0.4 calc PR 2 G
H80E H 0.6044 0.1993 1.5213 0.059 Uiso 0.4 calc PR 2 G
H80F H 0.5824 0.2759 1.4634 0.059 Uiso 0.4 calc PR 2 G
C81B C 0.6072(9) 0.0580(8) 1.4291(7) 0.033(3) Uiso 0.4 d PD 2 G
H81D H 0.6676 0.0679 1.4187 0.05 Uiso 0.4 calc PR 2 G
H81E H 0.572 0.0042 1.399 0.05 Uiso 0.4 calc PR 2 G
H81F H 0.6224 0.05 1.4829 0.05 Uiso 0.4 calc PR 2 G
C82B C 0.4507(8) 0.1261(10) 1.4258(8) 0.040(3) Uiso 0.4 d PD 2 G
H82D H 0.4696 0.1172 1.4797 0.06 Uiso 0.4 calc PR 2 G
H82E H 0.4164 0.0718 1.3961 0.06 Uiso 0.4 calc PR 2 G
H82F H 0.4078 0.1768 1.4141 0.06 Uiso 0.4 calc PR 2 G

loop_
_atom_site_aniso_label
_atom_site_aniso_U_11
_atom_site_aniso_U_22
_atom_site_aniso_U_33
_atom_site_aniso_U_23
_atom_site_aniso_U_13
_atom_site_aniso_U_12
Pd1 0.02227(18) 0.01662(17) 0.0373(2) 0.00182(13) 0.00375(14) -0.00367(13)
N23 0.026(2) 0.0230(19) 0.042(2) 0.0062(16) 0.0080(17) -0.0031(15)
N24 0.0228(19) 0.0214(19) 0.039(2) -0.0017(16) 0.0036(16) -0.0003(15)
C21 0.018(2) 0.020(2) 0.039(2) 0.0017(18) 0.0003(18) -0.0003(17)
C22 0.016(2) 0.021(2) 0.040(2) 0.0004(18) 0.0057(18) -0.0036(16)
C1 0.026(2) 0.018(2) 0.047(3) 0.0002(19) 0.001(2) -0.0017(18)
C2 0.022(2) 0.021(2) 0.051(3) -0.001(2) 0.002(2) -0.0011(18)
C2A 0.034(3) 0.025(2) 0.053(3) -0.005(2) 0.003(2) -0.004(2)
C2B 0.036(3) 0.029(3) 0.059(3) -0.009(2) 0.007(3) -0.002(2)
C2C 0.033(3) 0.021(2) 0.071(4) -0.011(2) 0.003(3) -0.002(2)
C3 0.021(2) 0.016(2) 0.047(3) -0.0003(19) 0.001(2) -0.0046(17)
C3A 0.034(3) 0.020(2) 0.047(3) 0.001(2) 0.004(2) -0.0028(19)
C3B 0.037(3) 0.018(2) 0.077(4) 0.010(2) 0.010(3) -0.005(2)
C4 0.023(2) 0.015(2) 0.037(2) -0.0004(17) -0.0026(18) -0.0026(16)
C5 0.021(2) 0.015(2) 0.045(3) 0.0045(18) 0.0067(19) -0.0057(16)
C6 0.018(2) 0.022(2) 0.045(3) 0.0029(19) 0.0071(19) -0.0064(17)
C7 0.017(2) 0.022(2) 0.043(3) 0.0024(19) 0.0049(19) -0.0037(17)
C7A 0.023(2) 0.016(2) 0.054(3) 0.0047(19) 0.008(2) -0.0022(17)
C7B 0.025(2) 0.022(2) 0.057(3) 0.012(2) 0.012(2) 0.0015(18)
C7C 0.026(2) 0.027(2) 0.055(3) 0.009(2) 0.017(2) 0.0035(19)
C8 0.019(2) 0.027(2) 0.040(3) 0.0046(19) 0.0085(19) -0.0031(18)
C8A 0.027(2) 0.025(2) 0.049(3) -0.001(2) 0.014(2) -0.0054(19)
C8B 0.033(3) 0.030(3) 0.045(3) -0.001(2) 0.015(2) 0.001(2)
C9 0.025(2) 0.022(2) 0.045(3) 0.0017(19) 0.012(2) -0.0021(18)
C10 0.033(3) 0.023(2) 0.039(3) -0.0034(19) 0.011(2) -0.0107(19)
C11 0.025(2) 0.018(2) 0.043(3) -0.0047(19) 0.009(2) -0.0069(17)
C12 0.035(3) 0.020(2) 0.053(3) 0.001(2) 0.013(2) -0.010(2)
C12A 0.048(3) 0.022(2) 0.067(4) -0.004(2) 0.023(3) -0.012(2)
C13 0.033(3) 0.015(2) 0.051(3) 0.003(2) 0.007(2) -0.0061(18)
C13A 0.057(4) 0.025(3) 0.061(4) 0.016(2) -0.001(3) -0.017(2)
C13B 0.073(9) 0.039(6) 0.040(6) 0.005(5) 0.018(6) -0.014(6)
C13C 0.051(6) 0.019(5) 0.041(6) 0.007(4) -0.009(5) -0.009(4)
C14 0.039(3) 0.022(2) 0.033(2) 0.0037(18) 0.008(2) -0.006(2)
C15 0.038(3) 0.026(2) 0.047(3) 0.010(2) 0.006(2) -0.008(2)
C16 0.031(3) 0.027(2) 0.040(3) 0.007(2) 0.002(2) -0.003(2)
C17 0.041(3) 0.041(3) 0.046(3) 0.011(2) 0.005(2) -0.003(2)
C17A 0.061(4) 0.040(3) 0.059(4) 0.010(3) 0.021(3) -0.008(3)
C17B 0.069(4) 0.061(4) 0.071(4) 0.021(3) 0.034(4) 0.014(4)
C18 0.047(3) 0.034(3) 0.035(3) 0.007(2) 0.011(2) -0.001(2)
C18A 0.067(4) 0.047(3) 0.050(3) -0.001(3) 0.022(3) -0.010(3)
C19 0.030(2) 0.027(2) 0.040(3) 0.002(2) 0.007(2) 0.0012(19)
C20 0.034(3) 0.030(2) 0.034(2) -0.004(2) 0.007(2) -0.002(2)
C25 0.041(3) 0.023(3) 0.092(5) -0.011(3) 0.015(3) -0.005(2)
C26 0.039(3) 0.037(3) 0.116(6) -0.006(4) 0.011(4) 0.004(3)
C27 0.105(7) 0.026(3) 0.147(8) -0.009(4) 0.049(6) -0.012(4)
C28 0.037(3) 0.026(3) 0.133(7) -0.032(3) -0.005(4) 0.001(2)
C29 0.036(3) 0.032(3) 0.057(3) 0.009(2) 0.028(2) 0.006(2)
C30A 0.042(4) 0.058(4) 0.051(4) 0.011(3) 0.025(3) 0.009(3)
C31A 0.054(4) 0.056(4) 0.058(4) 0.003(3) 0.032(4) -0.002(4)
C32A 0.047(4) 0.049(4) 0.063(4) 0.020(3) 0.034(3) 0.014(3)
Pd2 0.02013(17) 0.01609(16) 0.03392(19) 0.00174(13) 0.00674(14) -0.00202(12)
N73 0.0249(19) 0.0191(17) 0.0289(19) 0.0036(14) 0.0070(15) -0.0030(14)
N74 0.0218(18) 0.0231(19) 0.035(2) -0.0031(15) 0.0069(16) -0.0046(15)
C71 0.023(2) 0.014(2) 0.042(3) -0.0016(18) 0.0085(19) 0.0014(16)
C72 0.020(2) 0.014(2) 0.041(3) 0.0040(17) 0.0053(18) -0.0026(16)
C51 0.021(2) 0.024(2) 0.037(2) -0.0037(18) 0.0071(19) 0.0008(17)
C52 0.021(2) 0.022(2) 0.044(3) 0.0006(19) 0.0061(19) 0.0025(17)
C52A 0.025(2) 0.022(2) 0.040(3) -0.0050(19) 0.010(2) 0.0026(18)
C52B 0.027(2) 0.023(2) 0.051(3) -0.008(2) 0.009(2) -0.0010(19)
C52C 0.026(2) 0.024(2) 0.061(3) -0.008(2) 0.008(2) 0.0019(19)
C53 0.017(2) 0.020(2) 0.045(3) -0.0038(19) 0.0035(19) 0.0021(17)
C53A 0.028(2) 0.017(2) 0.051(3) 0.0009(19) 0.012(2) -0.0012(18)
C53B 0.031(3) 0.022(2) 0.063(3) -0.005(2) 0.014(2) -0.006(2)
C54 0.020(2) 0.016(2) 0.044(3) 0.0034(18) 0.0076(19) -0.0029(16)
C55 0.018(2) 0.0121(19) 0.051(3) 0.0018(18) 0.0092(19) -0.0025(16)
C56 0.020(2) 0.0144(19) 0.037(2) 0.0034(17) 0.0062(18) 0.0000(16)
C57 0.021(2) 0.017(2) 0.043(3) 0.0040(18) 0.0147(19) -0.0002(16)
C57A 0.029(2) 0.017(2) 0.045(3) 0.0036(18) 0.013(2) -0.0019(18)
C57B 0.040(3) 0.024(2) 0.056(3) 0.010(2) 0.029(2) -0.001(2)
C57C 0.042(3) 0.025(2) 0.047(3) 0.012(2) 0.023(2) 0.005(2)
C58 0.026(2) 0.020(2) 0.038(2) 0.0067(18) 0.0034(19) -0.0051(18)
C58A 0.032(2) 0.026(2) 0.033(2) 0.0068(19) 0.008(2) -0.0080(19)
C58B 0.039(3) 0.027(2) 0.038(3) 0.004(2) 0.011(2) -0.002(2)
C59 0.025(2) 0.016(2) 0.029(2) 0.0049(16) 0.0028(18) -0.0012(16)
C60 0.026(2) 0.017(2) 0.029(2) 0.0001(16) 0.0033(18) -0.0021(17)
C61 0.021(2) 0.019(2) 0.036(2) 0.0042(17) 0.0066(18) -0.0011(16)
C62 0.022(2) 0.016(2) 0.039(2) 0.0004(17) 0.0037(19) -0.0060(16)
C62A 0.029(2) 0.019(2) 0.041(3) 0.0039(18) 0.007(2) -0.0061(18)
C63 0.026(2) 0.023(2) 0.040(3) 0.0024(19) 0.009(2) -0.0044(18)
C63A 0.039(3) 0.024(2) 0.043(3) 0.006(2) 0.013(2) -0.007(2)
C63B 0.042(3) 0.055(4) 0.094(5) 0.025(3) 0.035(3) -0.007(3)
C64 0.020(2) 0.022(2) 0.040(3) 0.0043(18) 0.0095(19) -0.0038(17)
C65 0.030(2) 0.026(2) 0.038(3) 0.0006(19) 0.014(2) -0.0090(19)
C66 0.026(2) 0.033(3) 0.038(3) 0.006(2) 0.014(2) -0.0039(19)
C67 0.026(2) 0.042(3) 0.033(2) 0.003(2) 0.012(2) -0.009(2)
C67A 0.044(3) 0.061(4) 0.040(3) 0.007(3) 0.017(3) -0.015(3)
C67B 0.051(4) 0.109(6) 0.070(4) 0.033(4) 0.032(3) -0.014(4)
C68 0.037(3) 0.038(3) 0.039(3) -0.004(2) 0.020(2) -0.007(2)
C68A 0.045(3) 0.044(3) 0.044(3) -0.003(2) 0.024(3) -0.004(2)
C69 0.025(2) 0.033(3) 0.035(2) -0.001(2) 0.0126(19) -0.0050(19)
C70 0.029(2) 0.031(2) 0.034(2) -0.0039(19) 0.013(2) 0.001(2)
C75 0.041(3) 0.026(3) 0.059(3) -0.006(2) 0.012(3) -0.006(2)
C76A 0.031(4) 0.025(4) 0.097(7) -0.005(4) 0.005(4) -0.005(3)
C77A 0.050(5) 0.039(4) 0.062(5) -0.003(4) 0.002(4) -0.022(4)
C78A 0.048(4) 0.014(3) 0.061(5) -0.002(3) -0.001(4) -0.005(3)
C79 0.049(3) 0.030(3) 0.045(3) 0.006(2) 0.021(3) -0.004(2)
C80A 0.064(6) 0.049(5) 0.051(5) 0.010(4) 0.039(5) 0.017(5)
C81A 0.042(5) 0.059(6) 0.034(4) 0.013(4) 0.003(4) 0.008(5)
C82A 0.060(6) 0.053(6) 0.038(5) 0.011(4) 0.013(5) -0.016(5)

loop_
_atom_type_symbol
_atom_type_description
_atom_type_scat_dispersion_real
_atom_type_scat_dispersion_imag
_atom_type_scat_source
C C 0.0033 0.0016 'International Tables Vol C Tables 4.2.6.8 and 6.1.1.4'
H H 0 0 'International Tables Vol C Tables 4.2.6.8 and 6.1.1.4'
N N 0.0061 0.0033 'International Tables Vol C Tables 4.2.6.8 and 6.1.1.4'
Pd Pd -0.9988 1.0072 'International Tables Vol C Tables 4.2.6.8 and 6.1.1.4'

loop_
_geom_angle_atom_site_label_1
_geom_angle_atom_site_label_2
_geom_angle_atom_site_label_3
_geom_angle
C21 Pd1 C22 89.11(19)
C21 Pd1 N24 91.36(17)
C22 Pd1 N24 179.07(15)
C21 Pd1 N23 178.28(16)
C22 Pd1 N23 90.65(17)
N24 Pd1 N23 88.91(15)
C14 N23 C11 106.8(4)
C14 N23 Pd1 127.0(3)
C11 N23 Pd1 126.0(3)
C16 N24 C19 106.5(4)
C16 N24 Pd1 126.4(3)
C19 N24 Pd1 127.0(3)
C4 C21 C1 105.8(4)
C4 C21 Pd1 129.3(3)
C1 C21 Pd1 125.0(3)
C9 C22 C6 105.8(4)
C9 C22 Pd1 125.6(3)
C6 C22 Pd1 128.6(3)
C20 C1 C21 126.6(4)
C20 C1 C2 123.8(5)
C21 C1 C2 109.3(4)
C2A C2 C3 127.0(5)
C2A C2 C1 125.3(5)
C3 C2 C1 107.7(4)
C2B C2A C2 129.0(6)
C2B C2A H2A 115.5
C2 C2A H2A 115.5
C2A C2B C2C 131.5(5)
C2A C2B H2B 114.3
C2C C2B H2B 114.3
C3B C2C C2B 123.9(5)
C3B C2C C25 120.0(5)
C2B C2C C25 116.0(5)
C3A C3 C2 127.4(4)
C3A C3 C4 125.6(5)
C2 C3 C4 106.9(4)
C3 C3A C3B 129.1(5)
C3 C3A H3A 115.4
C3B C3A H3A 115.4
C2C C3B C3A 131.6(5)
C2C C3B H3B 114.2
C3A C3B H3B 114.2
C5 C4 C21 124.8(4)
C5 C4 C3 124.9(4)
C21 C4 C3 110.3(4)
C4 C5 C6 122.5(4)
C4 C5 H5 118.7
C6 C5 H5 118.7
C5 C6 C7 125.0(4)
C5 C6 C22 124.8(4)
C7 C6 C22 110.2(4)
C7A C7 C6 126.9(4)
C7A C7 C8 126.3(4)
C6 C7 C8 106.8(4)
C7 C7A C7B 129.2(5)
C7 C7A H7A 115.4
C7B C7A H7A 115.4
C7A C7B C7C 131.2(5)
C7A C7B H7B 114.4
C7C C7B H7B 114.4
C8B C7C C7B 124.3(5)
C8B C7C C29 118.9(4)
C7B C7C C29 116.8(4)
C8A C8 C9 126.3(4)
C8A C8 C7 126.9(4)
C9 C8 C7 106.6(4)
C8 C8A C8B 129.4(5)
C8 C8A H8A 115.3
C8B C8A H8A 115.3
C8A C8B C7C 131.1(5)
C8A C8B H8B 114.5
C7C C8B H8B 114.5
C10 C9 C22 126.6(4)
C10 C9 C8 123.1(4)
C22 C9 C8 110.3(4)
C11 C10 C9 124.7(4)
C11 C10 H10 117.6
C9 C10 H10 117.6
C10 C11 N23 125.6(4)
C10 C11 C12 125.3(4)
N23 C11 C12 109.1(4)
C13 C12 C11 107.1(4)
C13 C12 C12A 129.2(4)
C11 C12 C12A 123.7(5)
C12 C12A H12A 109.5
C12 C12A H12B 109.5
H12A C12A H12B 109.5
C12 C12A H12C 109.5
H12A C12A H12C 109.5
H12B C12A H12C 109.5
C12 C13 C14 107.6(4)
C12 C13 C13A 127.6(5)
C14 C13 C13A 124.8(5)
C13 C13A C13B 109.8(6)
C13 C13A C13C 105.8(5)
C13B C13A C13C 141.0(7)
C13 C13A H13A 109.7
C13B C13A H13A 109.7
C13 C13A H13B 109.7
C13B C13A H13B 109.7
C13C C13A H13B 71.5
H13A C13A H13B 108.2
C13 C13A H13C 110.3
C13B C13A H13C 71.6
C13C C13A H13C 110.3
H13A C13A H13C 136.4
C13 C13A H13D 110.7
C13C C13A H13D 110.9
H13A C13A H13D 71.5
H13B C13A H13D 136.7
H13C C13A H13D 108.8
C13A C13B H13E 120(6)
H13D C13B H13E 112.1
C13A C13B H13F 113(6)
H13D C13B H13F 144.4
H13E C13B H13F 100(5)
C13A C13B H13G 113(6)
H13D C13B H13G 81
H13E C13B H13G 100(5)
H13F C13B H13G 109(2)
C13A C13C H13H 109.5
C13A C13C H13I 109.5
H13H C13C H13I 109.5
C13A C13C H13J 109.5
H13H C13C H13J 109.5
H13I C13C H13J 109.5
N23 C14 C15 124.6(4)
N23 C14 C13 109.4(4)
C15 C14 C13 126.0(4)
C14 C15 C16 127.3(5)
C14 C15 H15 116.3
C16 C15 H15 116.3
N24 C16 C15 125.2(5)
N24 C16 C17 109.8(4)
C15 C16 C17 124.9(5)
C18 C17 C16 107.2(4)
C18 C17 C17A 127.9(5)
C16 C17 C17A 124.8(5)
C17B C17A C17 110.6(5)
C17B C17A H17A 109.5
C17 C17A H17A 109.5
C17B C17A H17B 109.5
C17 C17A H17B 109.5
H17A C17A H17B 108.1
C17A C17B H17C 109.5
C17A C17B H17D 109.5
H17C C17B H17D 109.5
C17A C17B H17E 109.5
H17C C17B H17E 109.5
H17D C17B H17E 109.5
C17 C18 C19 106.5(4)
C17 C18 C18A 127.9(5)
C19 C18 C18A 125.5(5)
C18 C18A H18A 109.5
C18 C18A H18B 109.5
H18A C18A H18B 109.5
C18 C18A H18C 109.5
H18A C18A H18C 109.5
H18B C18A H18C 109.5
C20 C19 N24 124.6(5)
C20 C19 C18 125.5(5)
N24 C19 C18 109.9(4)
C19 C20 C1 125.0(4)
C19 C20 H20 117.5
C1 C20 H20 117.5
C26 C25 C28 108.7(6)
C26 C25 C27 110.2(6)
C28 C25 C27 106.5(6)
C26 C25 C2C 110.6(5)
C28 C25 C2C 108.3(5)
C27 C25 C2C 112.3(6)
C25 C26 H26A 109.5
C25 C26 H26B 109.5
H26A C26 H26B 109.5
C25 C26 H26C 109.5
H26A C26 H26C 109.5
H26B C26 H26C 109.5
C25 C27 H27A 109.5
C25 C27 H27B 109.5
H27A C27 H27B 109.5
C25 C27 H27C 109.5
H27A C27 H27C 109.5
H27B C27 H27C 109.5
C25 C28 H28A 109.5
C25 C28 H28B 109.5
H28A C28 H28B 109.5
C25 C28 H28C 109.5
H28A C28 H28C 109.5
H28B C28 H28C 109.5
C32B C29 C30B 120.3(17)
C32B C29 C30A 141.9(12)
C30B C29 C30A 58.4(14)
C30B C29 C31A 134.6(15)
C30A C29 C31A 107.6(5)
C32B C29 C7C 105.4(12)
C30B C29 C7C 111.3(15)
C30A C29 C7C 109.8(4)
C31A C29 C7C 114.0(4)
C32B C29 C32A 70.0(12)
C30B C29 C32A 53.9(14)
C30A C29 C32A 109.3(5)
C31A C29 C32A 105.3(5)
C7C C29 C32A 110.7(4)
C32B C29 C31B 110.8(16)
C30B C29 C31B 107.4(16)
C30A C29 C31B 49.5(12)
C31A C29 C31B 68.3(13)
C7C C29 C31B 99.7(13)
C32A C29 C31B 148.3(13)
C29 C30A H30A 109.5
C29 C30A H30B 109.5
C29 C30A H30C 109.5
C29 C31A H31A 109.5
C29 C31A H31B 109.5
C29 C31A H31C 109.5
C29 C32A H32A 109.5
C29 C32A H32B 109.5
C29 C32A H32C 109.5
C29 C30B H30D 109.5
C29 C30B H30E 109.5
H30D C30B H30E 109.5
C29 C30B H30F 109.5
H30D C30B H30F 109.5
H30E C30B H30F 109.5
C29 C31B H31D 109.5
C29 C31B H31E 109.5
H31D C31B H31E 109.5
C29 C31B H31F 109.5
H31D C31B H31F 109.5
H31E C31B H31F 109.5
C29 C32B H32D 109.5
C29 C32B H32E 109.5
H32D C32B H32E 109.5
C29 C32B H32F 109.5
H32D C32B H32F 109.5
H32E C32B H32F 109.5
C72 Pd2 C71 89.58(18)
C72 Pd2 N74 179.71(18)
C71 Pd2 N74 90.70(17)
C72 Pd2 N73 90.79(16)
C71 Pd2 N73 179.54(17)
N74 Pd2 N73 88.93(14)
C64 N73 C61 106.3(4)
C64 N73 Pd2 127.0(3)
C61 N73 Pd2 126.6(3)
C66 N74 C69 105.7(4)
C66 N74 Pd2 127.0(3)
C69 N74 Pd2 127.2(3)
C51 C71 C54 105.7(4)
C51 C71 Pd2 125.9(3)
C54 C71 Pd2 128.4(3)
C59 C72 C56 106.3(4)
C59 C72 Pd2 125.2(3)
C56 C72 Pd2 128.4(3)
C70 C51 C71 126.5(4)
C70 C51 C52 123.6(4)
C71 C51 C52 109.9(4)
C52A C52 C53 127.1(4)
C52A C52 C51 125.5(5)
C53 C52 C51 107.4(4)
C52B C52A C52 129.6(5)
C52B C52A H52A 115.2
C52 C52A H52A 115.2
C52A C52B C52C 130.2(5)
C52A C52B H52B 114.9
C52C C52B H52B 114.9
C53B C52C C52B 124.5(5)
C53B C52C C75 116.7(5)
C52B C52C C75 118.8(5)
C53A C53 C52 126.9(4)
C53A C53 C54 126.0(5)
C52 C53 C54 107.1(4)
C53B C53A C53 129.2(5)
C53B C53A H53A 115.4
C53 C53A H53A 115.4
C53A C53B C52C 131.2(5)
C53A C53B H53B 114.4
C52C C53B H53B 114.4
C55 C54 C53 124.8(4)
C55 C54 C71 125.3(4)
C53 C54 C71 109.9(4)
C54 C55 C56 122.6(4)
C54 C55 H55 118.7
C56 C55 H55 118.7
C55 C56 C72 125.5(4)
C55 C56 C57 124.9(4)
C72 C56 C57 109.5(4)
C57A C57 C58 127.0(4)
C57A C57 C56 126.5(4)
C58 C57 C56 106.4(4)
C57 C57A C57B 130.1(5)
C57 C57A H57A 115
C57B C57A H57A 115
C57A C57B C57C 131.8(4)
C57A C57B H57B 114.1
C57C C57B H57B 114.1
C57B C57C C58B 122.7(5)
C57B C57C C79 119.9(4)
C58B C57C C79 117.5(5)
C58A C58 C59 126.6(4)
C58A C58 C57 125.5(4)
C59 C58 C57 107.9(4)
C58B C58A C58 131.3(5)
C58B C58A H58A 114.3
C58 C58A H58A 114.3
C58A C58B C57C 131.4(5)
C58A C58B H58B 114.3
C57C C58B H58B 114.3
C60 C59 C72 126.9(4)
C60 C59 C58 123.3(4)
C72 C59 C58 109.8(4)
C61 C60 C59 125.4(4)
C61 C60 H60 117.3
C59 C60 H60 117.3
C60 C61 N73 124.9(4)
C60 C61 C62 125.8(4)
N73 C61 C62 109.2(4)
C63 C62 C61 107.2(4)
C63 C62 C62A 128.0(4)
C61 C62 C62A 124.8(4)
C62 C62A H62A 109.5
C62 C62A H62B 109.5
H62A C62A H62B 109.5
C62 C62A H62C 109.5
H62A C62A H62C 109.5
H62B C62A H62C 109.5
C62 C63 C64 106.7(4)
C62 C63 C63A 128.3(4)
C64 C63 C63A 124.9(4)
C63 C63A C63B 112.9(4)
C63 C63A H63A 109
C63B C63A H63A 109
C63 C63A H63B 109
C63B C63A H63B 109
H63A C63A H63B 107.8
C63A C63B H63C 109.5
C63A C63B H63D 109.5
H63C C63B H63D 109.5
C63A C63B H63E 109.5
H63C C63B H63E 109.5
H63D C63B H63E 109.5
N73 C64 C65 125.0(4)
N73 C64 C63 110.5(4)
C65 C64 C63 124.5(4)
C64 C65 C66 127.2(4)
C64 C65 H65 116.4
C66 C65 H65 116.4
N74 C66 C65 124.8(4)
N74 C66 C67 110.5(4)
C65 C66 C67 124.7(4)
C68 C67 C66 107.0(4)
C68 C67 C67A 127.1(5)
C66 C67 C67A 125.8(5)
C67 C67A C67B 111.9(5)
C67 C67A H67A 109.2
C67B C67A H67A 109.2
C67 C67A H67B 109.2
C67B C67A H67B 109.2
H67A C67A H67B 107.9
C67A C67B H67C 109.5
C67A C67B H67D 109.5
H67C C67B H67D 109.5
C67A C67B H67E 109.5
H67C C67B H67E 109.5
H67D C67B H67E 109.5
C67 C68 C69 107.1(4)
C67 C68 C68A 128.3(5)
C69 C68 C68A 124.5(5)
C68 C68A H68A 109.5
C68 C68A H68B 109.5
H68A C68A H68B 109.5
C68 C68A H68C 109.5
H68A C68A H68C 109.5
H68B C68A H68C 109.5
C70 C69 N74 124.5(4)
C70 C69 C68 125.8(4)
N74 C69 C68 109.7(4)
C69 C70 C51 125.1(4)
C69 C70 H70 117.4
C51 C70 H70 117.4
C77B C75 C78A 132.0(11)
C77B C75 C76A 54.8(9)
C78A C75 C76A 112.1(6)
C77B C75 C52C 116.5(10)
C78A C75 C52C 111.5(5)
C76A C75 C52C 106.7(4)
C77B C75 C77A 50.3(9)
C78A C75 C77A 108.6(5)
C76A C75 C77A 104.3(6)
C52C C75 C77A 113.5(5)
C77B C75 C78B 112.8(12)
C78A C75 C78B 50.4(9)
C76A C75 C78B 147.7(10)
C52C C75 C78B 105.3(10)
C77A C75 C78B 66.0(9)
C77B C75 C76B 109.1(13)
C78A C75 C76B 48.4(9)
C76A C75 C76B 65.4(9)
C52C C75 C76B 114.0(10)
C77A C75 C76B 132.3(11)
C78B C75 C76B 97.5(12)
C75 C76A H76A 109.5
C75 C76A H76B 109.5
C75 C76A H76C 109.5
C75 C77A H77A 109.5
C75 C77A H77B 109.5
C75 C77A H77C 109.5
C75 C78A H78A 109.5
C75 C78A H78B 109.5
C75 C78A H78C 109.5
C75 C76B H76D 109.5
C75 C76B H76E 109.5
H76D C76B H76E 109.5
C75 C76B H76F 109.5
H76D C76B H76F 109.5
H76E C76B H76F 109.5
C75 C77B H77D 109.5
C75 C77B H77E 109.5
H77D C77B H77E 109.5
C75 C77B H77F 109.5
H77D C77B H77F 109.5
H77E C77B H77F 109.5
C75 C78B H78D 109.5
C75 C78B H78E 109.5
H78D C78B H78E 109.5
C75 C78B H78F 109.5
H78D C78B H78F 109.5
H78E C78B H78F 109.5
C81A C79 C82B 131.0(7)
C81A C79 C57C 109.1(5)
C82B C79 C57C 117.5(7)
C81A C79 C80A 114.3(7)
C82B C79 C80A 67.8(7)
C57C C79 C80A 105.1(5)
C81A C79 C82A 114.4(6)
C57C C79 C82A 109.9(5)
C80A C79 C82A 103.5(6)
C81A C79 C80B 59.8(6)
C82B C79 C80B 106.5(8)
C57C C79 C80B 118.5(6)
C80A C79 C80B 54.7(6)
C82A C79 C80B 130.4(7)
C82B C79 C81B 106.1(7)
C57C C79 C81B 108.4(5)
C80A C79 C81B 144.2(7)
C82A C79 C81B 76.6(6)
C80B C79 C81B 97.4(7)
C79 C80A H80A 109.5
C79 C80A H80B 109.5
C79 C80A H80C 109.5
C79 C81A H81A 109.5
C79 C81A H81B 109.5
C79 C81A H81C 109.5
C79 C82A H82A 109.5
C79 C82A H82B 109.5
C79 C82A H82C 109.5
C79 C80B H80D 109.5
C79 C80B H80E 109.5
H80D C80B H80E 109.5
C79 C80B H80F 109.5
H80D C80B H80F 109.5
H80E C80B H80F 109.5
C79 C81B H81D 109.5
C79 C81B H81E 109.5
H81D C81B H81E 109.5
C79 C81B H81F 109.5
H81D C81B H81F 109.5
H81E C81B H81F 109.5
C79 C82B H82D 109.5
C79 C82B H82E 109.5
H82D C82B H82E 109.5
C79 C82B H82F 109.5
H82D C82B H82F 109.5
H82E C82B H82F 109.5

loop_
_geom_bond_atom_site_label_1
_geom_bond_atom_site_label_2
_geom_bond_distance
Pd1 C21 1.960(4)
Pd1 C22 1.969(5)
Pd1 N24 2.058(4)
Pd1 N23 2.075(4)
N23 C14 1.365(6)
N23 C11 1.386(6)
N24 C16 1.371(6)
N24 C19 1.385(6)
C21 C4 1.432(6)
C21 C1 1.438(7)
C22 C9 1.425(6)
C22 C6 1.438(6)
C1 C20 1.415(7)
C1 C2 1.451(6)
C2 C2A 1.403(7)
C2 C3 1.427(7)
C2A C2B 1.396(7)
C2A H2A 0.95
C2B C2C 1.406(8)
C2B H2B 0.95
C2C C3B 1.386(8)
C2C C25 1.547(7)
C3 C3A 1.389(7)
C3 C4 1.445(6)
C3A C3B 1.405(7)
C3A H3A 0.95
C3B H3B 0.95
C4 C5 1.395(6)
C5 C6 1.398(6)
C5 H5 0.95
C6 C7 1.434(7)
C7 C7A 1.390(6)
C7 C8 1.452(6)
C7A C7B 1.395(7)
C7A H7A 0.95
C7B C7C 1.398(7)
C7B H7B 0.95
C7C C8B 1.392(7)
C7C C29 1.547(7)
C8 C8A 1.381(7)
C8 C9 1.445(6)
C8A C8B 1.387(7)
C8A H8A 0.95
C8B H8B 0.95
C9 C10 1.415(6)
C10 C11 1.360(6)
C10 H10 0.95
C11 C12 1.470(6)
C12 C13 1.331(7)
C12 C12A 1.502(7)
C12A H12A 0.98
C12A H12B 0.98
C12A H12C 0.98
C13 C14 1.471(6)
C13 C13A 1.522(7)
C13A C13B 1.623(12)
C13A C13C 1.651(10)
C13A H13A 0.99
C13A H13B 0.99
C13A H13C 0.99
C13A H13D 0.9895
C13B H13D 1.0863
C13B H13E 1.10(7)
C13B H13F 0.980(5)
C13B H13G 0.980(5)
C13C H13H 0.98
C13C H13I 0.98
C13C H13J 0.98
C14 C15 1.380(7)
C15 C16 1.388(7)
C15 H15 0.95
C16 C17 1.457(7)
C17 C18 1.364(7)
C17 C17A 1.518(7)
C17A C17B 1.498(9)
C17A H17A 0.99
C17A H17B 0.99
C17B H17C 0.98
C17B H17D 0.98
C17B H17E 0.98
C18 C19 1.456(7)
C18 C18A 1.501(7)
C18A H18A 0.98
C18A H18B 0.98
C18A H18C 0.98
C19 C20 1.373(7)
C20 H20 0.95
C25 C26 1.522(8)
C25 C28 1.526(9)
C25 C27 1.534(10)
C26 H26A 0.98
C26 H26B 0.98
C26 H26C 0.98
C27 H27A 0.98
C27 H27B 0.98
C27 H27C 0.98
C28 H28A 0.98
C28 H28B 0.98
C28 H28C 0.98
C29 C32B 1.467(16)
C29 C30B 1.507(17)
C29 C30A 1.522(7)
C29 C31A 1.540(8)
C29 C32A 1.564(7)
C29 C31B 1.571(16)
C30A H30A 0.98
C30A H30B 0.98
C30A H30C 0.98
C31A H31A 0.98
C31A H31B 0.98
C31A H31C 0.98
C32A H32A 0.98
C32A H32B 0.98
C32A H32C 0.98
C30B H30D 0.98
C30B H30E 0.98
C30B H30F 0.98
C31B H31D 0.98
C31B H31E 0.98
C31B H31F 0.98
C32B H32D 0.98
C32B H32E 0.98
C32B H32F 0.98
Pd2 C72 1.970(5)
Pd2 C71 1.971(4)
Pd2 N74 2.066(4)
Pd2 N73 2.074(4)
N73 C64 1.365(5)
N73 C61 1.391(6)
N74 C66 1.372(6)
N74 C69 1.392(6)
C71 C51 1.427(6)
C71 C54 1.445(6)
C72 C59 1.429(6)
C72 C56 1.438(6)
C51 C70 1.419(6)
C51 C52 1.444(6)
C52 C52A 1.404(7)
C52 C53 1.434(7)
C52A C52B 1.394(6)
C52A H52A 0.95
C52B C52C 1.406(7)
C52B H52B 0.95
C52C C53B 1.399(8)
C52C C75 1.553(7)
C53 C53A 1.392(6)
C53 C54 1.436(6)
C53A C53B 1.391(7)
C53A H53A 0.95
C53B H53B 0.95
C54 C55 1.388(6)
C55 C56 1.390(6)
C55 H55 0.95
C56 C57 1.450(6)
C57 C57A 1.384(6)
C57 C58 1.444(6)
C57A C57B 1.390(7)
C57A H57A 0.95
C57B C57C 1.399(7)
C57B H57B 0.95
C57C C58B 1.413(7)
C57C C79 1.530(7)
C58 C58A 1.396(7)
C58 C59 1.431(6)
C58A C58B 1.368(6)
C58A H58A 0.95
C58B H58B 0.95
C59 C60 1.412(6)
C60 C61 1.352(6)
C60 H60 0.95
C61 C62 1.461(6)
C62 C63 1.354(6)
C62 C62A 1.498(6)
C62A H62A 0.98
C62A H62B 0.98
C62A H62C 0.98
C63 C64 1.457(6)
C63 C63A 1.499(6)
C63A C63B 1.521(7)
C63A H63A 0.99
C63A H63B 0.99
C63B H63C 0.98
C63B H63D 0.98
C63B H63E 0.98
C64 C65 1.389(6)
C65 C66 1.397(7)
C65 H65 0.95
C66 C67 1.452(6)
C67 C68 1.351(7)
C67 C67A 1.516(7)
C67A C67B 1.531(8)
C67A H67A 0.99
C67A H67B 0.99
C67B H67C 0.98
C67B H67D 0.98
C67B H67E 0.98
C68 C69 1.453(6)
C68 C68A 1.506(7)
C68A H68A 0.98
C68A H68B 0.98
C68A H68C 0.98
C69 C70 1.371(7)
C70 H70 0.95
C75 C77B 1.445(15)
C75 C78A 1.483(7)
C75 C76A 1.538(8)
C75 C77A 1.563(9)
C75 C78B 1.587(14)
C75 C76B 1.592(15)
C76A H76A 0.98
C76A H76B 0.98
C76A H76C 0.98
C77A H77A 0.98
C77A H77B 0.98
C77A H77C 0.98
C78A H78A 0.98
C78A H78B 0.98
C78A H78C 0.98
C76B H76D 0.98
C76B H76E 0.98
C76B H76F 0.98
C77B H77D 0.98
C77B H77E 0.98
C77B H77F 0.98
C78B H78D 0.98
C78B H78E 0.98
C78B H78F 0.98
C79 C81A 1.434(9)
C79 C82B 1.488(11)
C79 C80A 1.560(8)
C79 C82A 1.564(9)
C79 C80B 1.606(11)
C79 C81B 1.643(10)
C80A H80A 0.98
C80A H80B 0.98
C80A H80C 0.98
C81A H81A 0.98
C81A H81B 0.98
C81A H81C 0.98
C82A H82A 0.98
C82A H82B 0.98
C82A H82C 0.98
C80B H80D 0.98
C80B H80E 0.98
C80B H80F 0.98
C81B H81D 0.98
C81B H81E 0.98
C81B H81F 0.98
C82B H82D 0.98
C82B H82E 0.98
C82B H82F 0.98

loop_
_geom_torsion_atom_site_label_1
_geom_torsion_atom_site_label_2
_geom_torsion_atom_site_label_3
_geom_torsion_atom_site_label_4
_geom_torsion
C22 Pd1 N23 C14 -178.0(4)
N24 Pd1 N23 C14 1.2(4)
C22 Pd1 N23 C11 9.1(4)
N24 Pd1 N23 C11 -171.7(4)
C21 Pd1 N24 C16 175.2(4)
N23 Pd1 N24 C16 -6.5(4)
C21 Pd1 N24 C19 -3.0(4)
N23 Pd1 N24 C19 175.3(4)
C22 Pd1 C21 C4 6.5(4)
N24 Pd1 C21 C4 -172.7(4)
C22 Pd1 C21 C1 -174.2(4)
N24 Pd1 C21 C1 6.6(4)
C21 Pd1 C22 C9 171.7(4)
N23 Pd1 C22 C9 -6.6(4)
C21 Pd1 C22 C6 -10.2(4)
N23 Pd1 C22 C6 171.5(4)
C4 C21 C1 C20 172.9(4)
Pd1 C21 C1 C20 -6.6(7)
C4 C21 C1 C2 -1.8(5)
Pd1 C21 C1 C2 178.8(3)
C20 C1 C2 C2A 8.9(7)
C21 C1 C2 C2A -176.3(4)
C20 C1 C2 C3 -171.9(4)
C21 C1 C2 C3 2.9(5)
C3 C2 C2A C2B 4.5(9)
C1 C2 C2A C2B -176.5(5)
C2 C2A C2B C2C 0.9(10)
C2A C2B C2C C3B -1.4(10)
C2A C2B C2C C25 176.7(5)
C2A C2 C3 C3A -7.8(8)
C1 C2 C3 C3A 173.0(4)
C2A C2 C3 C4 176.4(5)
C1 C2 C3 C4 -2.8(5)
C2 C3 C3A C3B 4.6(8)
C4 C3 C3A C3B 179.7(5)
C2B C2C C3B C3A -1.7(9)
C25 C2C C3B C3A -179.7(5)
C3 C3A C3B C2C 1.0(10)
C1 C21 C4 C5 -179.3(4)
Pd1 C21 C4 C5 0.1(7)
C1 C21 C4 C3 0.0(5)
Pd1 C21 C4 C3 179.4(3)
C3A C3 C4 C5 5.1(7)
C2 C3 C4 C5 -178.9(4)
C3A C3 C4 C21 -174.2(4)
C2 C3 C4 C21 1.7(5)
C21 C4 C5 C6 -6.2(7)
C3 C4 C5 C6 174.5(4)
C4 C5 C6 C7 -175.3(4)
C4 C5 C6 C22 2.2(7)
C9 C22 C6 C5 -173.6(4)
Pd1 C22 C6 C5 7.9(6)
C9 C22 C6 C7 4.2(5)
Pd1 C22 C6 C7 -174.2(3)
C5 C6 C7 C7A -11.1(7)
C22 C6 C7 C7A 171.1(4)
C5 C6 C7 C8 171.1(4)
C22 C6 C7 C8 -6.7(5)
C6 C7 C7A C7B -178.5(4)
C8 C7 C7A C7B -1.2(8)
C7 C7A C7B C7C -6.1(8)
C7A C7B C7C C8B -0.6(8)
C7A C7B C7C C29 177.3(4)
C7A C7 C8 C8A 13.1(7)
C6 C7 C8 C8A -169.2(4)
C7A C7 C8 C9 -171.4(4)
C6 C7 C8 C9 6.4(5)
C9 C8 C8A C8B 173.2(5)
C7 C8 C8A C8B -12.1(8)
C8 C8A C8B C7C -1.7(9)
C7B C7C C8B C8A 8.5(8)
C29 C7C C8B C8A -169.4(5)
C6 C22 C9 C10 -177.4(4)
Pd1 C22 C9 C10 1.1(7)
C6 C22 C9 C8 0.0(5)
Pd1 C22 C9 C8 178.5(3)
C8A C8 C9 C10 -10.9(7)
C7 C8 C9 C10 173.5(4)
C8A C8 C9 C22 171.6(4)
C7 C8 C9 C22 -4.0(5)
C22 C9 C10 C11 5.7(8)
C8 C9 C10 C11 -171.3(4)
C9 C10 C11 N23 -2.9(8)
C9 C10 C11 C12 175.9(4)
C14 N23 C11 C10 179.9(5)
Pd1 N23 C11 C10 -6.0(7)
C14 N23 C11 C12 0.9(5)
Pd1 N23 C11 C12 175.0(3)
C10 C11 C12 C13 -178.8(5)
N23 C11 C12 C13 0.2(5)
C10 C11 C12 C12A 1.9(8)
N23 C11 C12 C12A -179.1(4)
C11 C12 C13 C14 -1.1(5)
C12A C12 C13 C14 178.1(5)
C11 C12 C13 C13A -179.1(5)
C12A C12 C13 C13A 0.1(9)
C12 C13 C13A C13B 97.9(8)
C14 C13 C13A C13B -79.8(7)
C12 C13 C13A C13C -65.9(7)
C14 C13 C13A C13C 116.4(6)
C11 N23 C14 C15 178.7(5)
Pd1 N23 C14 C15 4.6(7)
C11 N23 C14 C13 -1.6(5)
Pd1 N23 C14 C13 -175.6(3)
C12 C13 C14 N23 1.7(6)
C13A C13 C14 N23 179.8(5)
C12 C13 C14 C15 -178.5(5)
C13A C13 C14 C15 -0.4(8)
N23 C14 C15 C16 -6.9(9)
C13 C14 C15 C16 173.3(5)
C19 N24 C16 C15 -174.8(5)
Pd1 N24 C16 C15 6.7(7)
C19 N24 C16 C17 2.3(5)
Pd1 N24 C16 C17 -176.1(3)
C14 C15 C16 N24 0.9(9)
C14 C15 C16 C17 -175.9(5)
N24 C16 C17 C18 -3.0(6)
C15 C16 C17 C18 174.2(5)
N24 C16 C17 C17A 175.0(5)
C15 C16 C17 C17A -7.8(8)
C18 C17 C17A C17B -94.8(7)
C16 C17 C17A C17B 87.6(7)
C16 C17 C18 C19 2.3(6)
C17A C17 C18 C19 -175.6(5)
C16 C17 C18 C18A 178.9(5)
C17A C17 C18 C18A 0.9(10)
C16 N24 C19 C20 179.8(5)
Pd1 N24 C19 C20 -1.7(7)
C16 N24 C19 C18 -0.9(5)
Pd1 N24 C19 C18 177.5(3)
C17 C18 C19 C20 178.3(5)
C18A C18 C19 C20 1.6(9)
C17 C18 C19 N24 -1.0(6)
C18A C18 C19 N24 -177.6(5)
N24 C19 C20 C1 4.2(8)
C18 C19 C20 C1 -175.0(5)
C21 C1 C20 C19 0.1(8)
C2 C1 C20 C19 174.1(5)
C3B C2C C25 C26 -127.3(6)
C2B C2C C25 C26 54.5(7)
C3B C2C C25 C28 113.6(6)
C2B C2C C25 C28 -64.6(7)
C3B C2C C25 C27 -3.8(8)
C2B C2C C25 C27 178.0(6)
C8B C7C C29 C32B -47.5(13)
C7B C7C C29 C32B 134.4(12)
C8B C7C C29 C30B -179.6(15)
C7B C7C C29 C30B 2.4(15)
C8B C7C C29 C30A 117.6(5)
C7B C7C C29 C30A -60.4(6)
C8B C7C C29 C31A -3.1(6)
C7B C7C C29 C31A 178.8(5)
C8B C7C C29 C32A -121.6(5)
C7B C7C C29 C32A 60.4(6)
C8B C7C C29 C31B 67.3(13)
C7B C7C C29 C31B -110.7(13)
C72 Pd2 N73 C64 -177.6(4)
N74 Pd2 N73 C64 2.5(3)
C72 Pd2 N73 C61 0.4(3)
N74 Pd2 N73 C61 -179.6(3)
C71 Pd2 N74 C66 180.0(4)
N73 Pd2 N74 C66 -0.3(4)
C71 Pd2 N74 C69 -3.4(4)
N73 Pd2 N74 C69 176.3(4)
C72 Pd2 C71 C51 -179.9(4)
N74 Pd2 C71 C51 0.0(4)
C72 Pd2 C71 C54 2.9(4)
N74 Pd2 C71 C54 -177.2(4)
C71 Pd2 C72 C59 176.8(4)
N73 Pd2 C72 C59 -2.9(4)
C71 Pd2 C72 C56 -1.6(4)
N73 Pd2 C72 C56 178.7(4)
C54 C71 C51 C70 -179.6(4)
Pd2 C71 C51 C70 2.7(6)
C54 C71 C51 C52 3.0(5)
Pd2 C71 C51 C52 -174.7(3)
C70 C51 C52 C52A -2.9(7)
C71 C51 C52 C52A 174.7(4)
C70 C51 C52 C53 179.4(4)
C71 C51 C52 C53 -3.1(5)
C53 C52 C52A C52B 4.8(7)
C51 C52 C52A C52B -172.5(4)
C52 C52A C52B C52C -2.1(8)
C52A C52B C52C C53B -8.3(8)
C52A C52B C52C C75 172.3(4)
C52A C52 C53 C53A 5.0(7)
C51 C52 C53 C53A -177.3(4)
C52A C52 C53 C54 -175.8(4)
C51 C52 C53 C54 1.9(4)
C52 C53 C53A C53B -11.5(7)
C54 C53 C53A C53B 169.5(4)
C53 C53A C53B C52C 2.9(8)
C52B C52C C53B C53A 9.3(8)
C75 C52C C53B C53A -171.4(5)
C53A C53 C54 C55 -1.5(7)
C52 C53 C54 C55 179.2(4)
C53A C53 C54 C71 179.1(4)
C52 C53 C54 C71 -0.1(5)
C51 C71 C54 C55 178.9(4)
Pd2 C71 C54 C55 -3.5(6)
C51 C71 C54 C53 -1.8(5)
Pd2 C71 C54 C53 175.8(3)
C53 C54 C55 C56 -177.7(4)
C71 C54 C55 C56 1.5(6)
C54 C55 C56 C72 0.0(6)
C54 C55 C56 C57 -177.4(4)
C59 C72 C56 C55 -178.1(4)
Pd2 C72 C56 C55 0.5(6)
C59 C72 C56 C57 -0.4(4)
Pd2 C72 C56 C57 178.2(3)
C55 C56 C57 C57A -2.2(7)
C72 C56 C57 C57A -179.9(4)
C55 C56 C57 C58 176.4(4)
C72 C56 C57 C58 -1.3(4)
C58 C57 C57A C57B -1.7(8)
C56 C57 C57A C57B 176.6(4)
C57 C57A C57B C57C -2.9(9)
C57A C57B C57C C58B 3.7(8)
C57A C57B C57C C79 -176.1(5)
C57A C57 C58 C58A 3.9(7)
C56 C57 C58 C58A -174.7(4)
C57A C57 C58 C59 -178.9(4)
C56 C57 C58 C59 2.5(5)
C59 C58 C58A C58B -178.5(5)
C57 C58 C58A C58B -1.8(8)
C58 C58A C58B C57C -0.7(9)
C57B C57C C58B C58A -0.7(8)
C79 C57C C58B C58A 179.1(5)
C56 C72 C59 C60 -176.2(4)
Pd2 C72 C59 C60 5.1(6)
C56 C72 C59 C58 2.0(5)
Pd2 C72 C59 C58 -176.7(3)
C58A C58 C59 C60 -7.4(7)
C57 C58 C59 C60 175.4(4)
C58A C58 C59 C72 174.3(4)
C57 C58 C59 C72 -2.9(5)
C72 C59 C60 C61 -3.9(7)
C58 C59 C60 C61 178.1(4)
C59 C60 C61 N73 0.9(7)
C59 C60 C61 C62 179.1(4)
C64 N73 C61 C60 178.9(4)
Pd2 N73 C61 C60 0.6(6)
C64 N73 C61 C62 0.4(4)
Pd2 N73 C61 C62 -177.9(3)
C60 C61 C62 C63 -178.9(4)
N73 C61 C62 C63 -0.4(5)
C60 C61 C62 C62A 1.5(7)
N73 C61 C62 C62A 179.9(4)
C61 C62 C63 C64 0.3(5)
C62A C62 C63 C64 179.9(4)
C61 C62 C63 C63A -179.1(4)
C62A C62 C63 C63A 0.5(8)
C62 C63 C63A C63B 94.2(6)
C64 C63 C63A C63B -85.0(6)
C61 N73 C64 C65 177.8(4)
Pd2 N73 C64 C65 -3.9(6)
C61 N73 C64 C63 -0.2(5)
Pd2 N73 C64 C63 178.1(3)
C62 C63 C64 N73 -0.1(5)
C63A C63 C64 N73 179.3(4)
C62 C63 C64 C65 -178.1(4)
C63A C63 C64 C65 1.3(7)
N73 C64 C65 C66 2.4(7)
C63 C64 C65 C66 -179.8(4)
C69 N74 C66 C65 -178.0(4)
Pd2 N74 C66 C65 -0.7(6)
C69 N74 C66 C67 -0.7(5)
Pd2 N74 C66 C67 176.5(3)
C64 C65 C66 N74 0.0(8)
C64 C65 C66 C67 -176.9(5)
N74 C66 C67 C68 0.1(5)
C65 C66 C67 C68 177.4(5)
N74 C66 C67 C67A -177.9(5)
C65 C66 C67 C67A -0.6(8)
C68 C67 C67A C67B -92.5(7)
C66 C67 C67A C67B 85.1(7)
C66 C67 C68 C69 0.5(5)
C67A C67 C68 C69 178.4(5)
C66 C67 C68 C68A -179.4(5)
C67A C67 C68 C68A -1.4(9)
C66 N74 C69 C70 -178.3(4)
Pd2 N74 C69 C70 4.5(6)
C66 N74 C69 C68 1.0(5)
Pd2 N74 C69 C68 -176.2(3)
C67 C68 C69 C70 178.4(5)
C68A C68 C69 C70 -1.8(8)
C67 C68 C69 N74 -0.9(5)
C68A C68 C69 N74 178.9(4)
N74 C69 C70 C51 -1.2(7)
C68 C69 C70 C51 179.6(4)
C71 C51 C70 C69 -2.6(7)
C52 C51 C70 C69 174.5(4)
C53B C52C C75 C77B 120.6(11)
C52B C52C C75 C77B -60.0(12)
C53B C52C C75 C78A -60.5(6)
C52B C52C C75 C78A 118.9(6)
C53B C52C C75 C76A 62.2(6)
C52B C52C C75 C76A -118.4(6)
C53B C52C C75 C77A 176.5(5)
C52B C52C C75 C77A -4.1(7)
C53B C52C C75 C78B -113.5(10)
C52B C52C C75 C78B 65.9(10)
C53B C52C C75 C76B -7.8(11)
C52B C52C C75 C76B 171.6(10)
C57B C57C C79 C81A 111.9(6)
C58B C57C C79 C81A -68.0(7)
C57B C57C C79 C82B -52.5(8)
C58B C57C C79 C82B 127.6(8)
C57B C57C C79 C80A -125.1(6)
C58B C57C C79 C80A 55.1(7)
C57B C57C C79 C82A -14.3(7)
C58B C57C C79 C82A 165.9(6)
C57B C57C C79 C80B 177.2(6)
C58B C57C C79 C80B -2.7(8)
C57B C57C C79 C81B 67.7(7)
C58B C57C C79 C81B -112.2(6)

loop_
_platon_squeeze_void_nr
_platon_squeeze_void_average_x
_platon_squeeze_void_average_y
_platon_squeeze_void_average_z
_platon_squeeze_void_volume
_platon_squeeze_void_count_electrons
1 0.000 0.500 0.000 469.9 140.2
2 0.055 0.389 0.469 7.1 0.3
3 0.944 0.611 0.531 7.1 0.3
